data_7024968
loop_
_publ_author_name
'Zi, Guofu'
'Zhang, Furen'
'Xiang, Li'
'Chen, Yue'
'Fang, Weihai'
'Song, Haibin'

_publ_section_title
;
 Synthesis and characterization of group 4 metal amides with new
 C2-symmetric binaphthyldiamine-based ligands and their use as catalysts
 for asymmetric hydroamination/cyclization.
;
_journal_issue 17
_journal_name_full 'Dalton transactions (Cambridge, England : 2003)'
_journal_page_first 4048
_journal_page_last 4061
_journal_paper_doi 10.1039/b923457h
_journal_volume 39
_journal_year 2010
_chemical_absolute_configuration rmad
_chemical_formula_moiety 'C75 H60 N4 O8 S4 Zr'
_chemical_formula_sum 'C75 H60 N4 O8 S4 Zr'
_chemical_formula_weight 1364.73
_chemical_name_systematic
;
?
;
_space_group_IT_number 4
_symmetry_cell_setting monoclinic
_symmetry_space_group_name_Hall 'P 2yb'
_symmetry_space_group_name_H-M 'P 1 21 1'
_atom_sites_solution_hydrogens geom
_atom_sites_solution_primary direct
_atom_sites_solution_secondary difmap
_audit_creation_method SHELXL-97
_cell_angle_alpha 90.00
_cell_angle_beta 104.809(2)
_cell_angle_gamma 90.00
_cell_formula_units_Z 2
_cell_length_a 14.8466(16)
_cell_length_b 13.6505(15)
_cell_length_c 15.9918(19)
_cell_measurement_reflns_used 11157
_cell_measurement_temperature 113(2)
_cell_measurement_theta_max 27.9
_cell_measurement_theta_min 2.2
_cell_volume 3133.3(6)
_computing_cell_refinement CrystalClear
_computing_data_collection 'CrystalClear(Rigaku/MSC Inc., 2005)'
_computing_data_reduction CrystalClear
_computing_publication_material 'CrystalStructure 3.7.0'
_computing_structure_refinement 'SHELXL-97 (Sheldrick, 1997)'
_computing_structure_solution 'SHELXS-97 (Sheldrick, 1990)'
_diffrn_ambient_temperature 113(2)
_diffrn_detector_area_resol_mean 7.31
_diffrn_measured_fraction_theta_full 0.998
_diffrn_measured_fraction_theta_max 0.998
_diffrn_measurement_device_type 'Rigaku Saturn'
_diffrn_measurement_method '\w and \f scan'
_diffrn_radiation_monochromator confocal
_diffrn_radiation_source 'rotating anode'
_diffrn_radiation_type MoK\a
_diffrn_radiation_wavelength 0.71070
_diffrn_reflns_av_R_equivalents 0.0313
_diffrn_reflns_av_sigmaI/netI 0.0402
_diffrn_reflns_limit_h_max 19
_diffrn_reflns_limit_h_min -19
_diffrn_reflns_limit_k_max 16
_diffrn_reflns_limit_k_min -17
_diffrn_reflns_limit_l_max 21
_diffrn_reflns_limit_l_min -21
_diffrn_reflns_number 39786
_diffrn_reflns_theta_full 27.88
_diffrn_reflns_theta_max 27.88
_diffrn_reflns_theta_min 1.42
_diffrn_standards_decay_% 0
_diffrn_standards_interval_count 0
_diffrn_standards_interval_time 0
_diffrn_standards_number 0
_exptl_absorpt_coefficient_mu 0.373
_exptl_absorpt_correction_T_max 0.9853
_exptl_absorpt_correction_T_min 0.9567
_exptl_absorpt_correction_type multi-scan
_exptl_absorpt_process_details CrystalClear
_exptl_crystal_colour yellow
_exptl_crystal_density_diffrn 1.447
_exptl_crystal_density_method 'not measured'
_exptl_crystal_description prism
_exptl_crystal_F_000 1412
_exptl_crystal_size_max 0.12
_exptl_crystal_size_mid 0.10
_exptl_crystal_size_min 0.04
_refine_diff_density_max 0.300
_refine_diff_density_min -0.397
_refine_diff_density_rms 0.059
_refine_ls_abs_structure_details 'Flack H D (1983), Acta Cryst. A39, 876-881'
_refine_ls_abs_structure_Flack -0.010(16)
_refine_ls_extinction_method none
_refine_ls_goodness_of_fit_ref 1.032
_refine_ls_hydrogen_treatment constr
_refine_ls_matrix_type full
_refine_ls_number_parameters 839
_refine_ls_number_reflns 14305
_refine_ls_number_restraints 9
_refine_ls_restrained_S_all 1.033
_refine_ls_R_factor_all 0.0341
_refine_ls_R_factor_gt 0.0313
_refine_ls_shift/su_max 0.001
_refine_ls_shift/su_mean 0.000
_refine_ls_structure_factor_coef Fsqd
_refine_ls_weighting_details 'calc w=1/[\s^2^(Fo^2^)+(0.0371P)^2^+0.4928P] where P=(Fo^2^+2Fc^2^)/3'
_refine_ls_weighting_scheme calc
_refine_ls_wR_factor_gt 0.0668
_refine_ls_wR_factor_ref 0.0685
_reflns_number_gt 13560
_reflns_number_total 14305
_reflns_threshold_expression >2sigma(I)
_cod_data_source_file b923457h.txt
_cod_data_source_block compound17
_cod_database_code 7024968

loop_
_symmetry_equiv_pos_as_xyz
'x, y, z'
'-x, y+1/2, -z'

loop_
_atom_site_label
_atom_site_type_symbol
_atom_site_fract_x
_atom_site_fract_y
_atom_site_fract_z
_atom_site_U_iso_or_equiv
_atom_site_adp_type
_atom_site_occupancy
_atom_site_symmetry_multiplicity
_atom_site_calc_flag
_atom_site_refinement_flags
_atom_site_disorder_assembly
_atom_site_disorder_group
Zr1 Zr 0.278786(12) 0.642778(13) 0.667359(11) 0.01112(4) Uani 1 1 d . . .
S1 S 0.10659(3) 0.75901(4) 0.61915(3) 0.01242(10) Uani 1 1 d . . .
S2 S 0.38203(3) 0.53469(4) 0.56360(3) 0.01396(10) Uani 1 1 d . . .
S3 S 0.39310(3) 0.81230(4) 0.74839(3) 0.01290(10) Uani 1 1 d . . .
S4 S 0.22018(3) 0.46380(4) 0.74258(3) 0.01374(10) Uani 1 1 d . . .
N1 N 0.19297(11) 0.74705(12) 0.57940(10) 0.0120(3) Uani 1 1 d . . .
N2 N 0.28747(11) 0.59364(12) 0.53819(10) 0.0123(3) Uani 1 1 d . . .
N3 N 0.32553(11) 0.73995(12) 0.77945(11) 0.0117(3) Uani 1 1 d . . .
N4 N 0.29153(12) 0.54634(13) 0.78295(11) 0.0133(4) Uani 1 1 d . . .
O1 O 0.13545(10) 0.68457(10) 0.68896(9) 0.0142(3) Uani 1 1 d . . .
O2 O 0.08679(10) 0.85537(11) 0.64489(9) 0.0166(3) Uani 1 1 d . . .
O3 O 0.40978(10) 0.56177(11) 0.65746(9) 0.0154(3) Uani 1 1 d . . .
O4 O 0.37978(11) 0.43147(11) 0.54654(10) 0.0199(3) Uani 1 1 d . . .
O5 O 0.38885(10) 0.76422(11) 0.66409(9) 0.0143(3) Uani 1 1 d . . .
O6 O 0.37036(10) 0.91444(11) 0.74662(10) 0.0180(3) Uani 1 1 d . . .
O7 O 0.19306(10) 0.49881(10) 0.65116(9) 0.0148(3) Uani 1 1 d . . .
O8 O 0.25175(11) 0.36428(11) 0.75613(10) 0.0194(3) Uani 1 1 d . . .
C1 C 0.21815(14) 0.76465(15) 0.43596(13) 0.0126(4) Uani 1 1 d . . .
C2 C 0.21402(13) 0.80674(15) 0.51366(12) 0.0132(4) Uani 1 1 d . . .
C3 C 0.23944(14) 0.90592(16) 0.53318(14) 0.0166(4) Uani 1 1 d . . .
H3 H 0.2341 0.9337 0.5862 0.020 Uiso 1 1 calc R . .
C4 C 0.27149(15) 0.96155(16) 0.47598(14) 0.0184(4) Uani 1 1 d . . .
H4 H 0.2847 1.0289 0.4880 0.022 Uiso 1 1 calc R . .
C5 C 0.28535(15) 0.92018(16) 0.39881(14) 0.0178(4) Uani 1 1 d . . .
C6 C 0.25837(14) 0.82072(16) 0.37859(13) 0.0157(4) Uani 1 1 d . . .
C7 C 0.27606(16) 0.77953(17) 0.30286(14) 0.0204(5) Uani 1 1 d . . .
H7 H 0.2585 0.7137 0.2878 0.025 Uiso 1 1 calc R . .
C8 C 0.31835(17) 0.83375(19) 0.25094(15) 0.0271(5) Uani 1 1 d . . .
H8 H 0.3297 0.8049 0.2005 0.033 Uiso 1 1 calc R . .
C9 C 0.34476(18) 0.93122(19) 0.27196(16) 0.0282(5) Uani 1 1 d . . .
H9 H 0.3744 0.9678 0.2360 0.034 Uiso 1 1 calc R . .
C10 C 0.32812(16) 0.97365(18) 0.34347(15) 0.0237(5) Uani 1 1 d . . .
H10 H 0.3454 1.0400 0.3565 0.028 Uiso 1 1 calc R . .
C11 C 0.18160(14) 0.66423(14) 0.41118(12) 0.0130(4) Uani 1 1 d . . .
C12 C 0.21885(14) 0.58179(15) 0.45813(13) 0.0135(4) Uani 1 1 d . . .
C13 C 0.18484(14) 0.48668(15) 0.43210(13) 0.0152(4) Uani 1 1 d . . .
H13 H 0.2115 0.4315 0.4656 0.018 Uiso 1 1 calc R . .
C14 C 0.11428(14) 0.47352(16) 0.35956(13) 0.0167(4) Uani 1 1 d . . .
H14 H 0.0943 0.4091 0.3414 0.020 Uiso 1 1 calc R . .
C15 C 0.07035(15) 0.55517(17) 0.31082(14) 0.0158(4) Uani 1 1 d . . .
C16 C 0.10309(13) 0.65111(17) 0.33759(12) 0.0142(4) Uani 1 1 d . . .
C17 C 0.05368(15) 0.73158(17) 0.29129(14) 0.0179(5) Uani 1 1 d . . .
H17 H 0.0732 0.7964 0.3087 0.021 Uiso 1 1 calc R . .
C18 C -0.02185(16) 0.71779(19) 0.22187(15) 0.0221(5) Uani 1 1 d . . .
H18 H -0.0544 0.7728 0.1924 0.027 Uiso 1 1 calc R . .
C19 C -0.05102(15) 0.62229(17) 0.19441(14) 0.0227(5) Uani 1 1 d . . .
H19 H -0.1019 0.6129 0.1452 0.027 Uiso 1 1 calc R . .
C20 C -0.00639(16) 0.54345(18) 0.23821(15) 0.0204(5) Uani 1 1 d . . .
H20 H -0.0272 0.4793 0.2196 0.025 Uiso 1 1 calc R . .
C21 C 0.00848(14) 0.71536(16) 0.54195(13) 0.0142(4) Uani 1 1 d . . .
C22 C -0.05847(15) 0.78172(16) 0.49920(14) 0.0191(4) Uani 1 1 d . . .
H22 H -0.0551 0.8487 0.5158 0.023 Uiso 1 1 calc R . .
C23 C -0.13058(15) 0.74804(17) 0.43142(14) 0.0205(5) Uani 1 1 d . . .
H23 H -0.1772 0.7926 0.4021 0.025 Uiso 1 1 calc R . .
C24 C -0.13563(13) 0.65047(18) 0.40593(12) 0.0176(4) Uani 1 1 d . . .
C25 C -0.06690(15) 0.58544(16) 0.45090(14) 0.0176(4) Uani 1 1 d . . .
H25 H -0.0699 0.5184 0.4345 0.021 Uiso 1 1 calc R . .
C26 C 0.00526(15) 0.61736(15) 0.51873(14) 0.0161(4) Uani 1 1 d . . .
H26 H 0.0516 0.5729 0.5487 0.019 Uiso 1 1 calc R . .
C27 C -0.21178(16) 0.61537(17) 0.33120(15) 0.0248(5) Uani 1 1 d . . .
H27A H -0.2660 0.5963 0.3518 0.037 Uiso 1 1 calc R . .
H27B H -0.1898 0.5588 0.3043 0.037 Uiso 1 1 calc R . .
H27C H -0.2294 0.6681 0.2885 0.037 Uiso 1 1 calc R . .
C28 C 0.45391(15) 0.58939(17) 0.50487(15) 0.0182(5) Uani 1 1 d . . .
C29 C 0.4602(2) 0.6910(2) 0.50326(19) 0.0348(7) Uani 1 1 d . . .
H29 H 0.4378 0.7294 0.5432 0.042 Uiso 1 1 calc R . .
C30 C 0.4989(2) 0.7356(2) 0.4435(2) 0.0405(8) Uani 1 1 d . . .
H30 H 0.5027 0.8050 0.4423 0.049 Uiso 1 1 calc R . .
C31 C 0.53251(17) 0.6806(2) 0.38493(17) 0.0263(5) Uani 1 1 d . . .
C32 C 0.52758(19) 0.5800(2) 0.38834(17) 0.0301(6) Uani 1 1 d . . .
H32 H 0.5511 0.5416 0.3491 0.036 Uiso 1 1 calc R . .
C33 C 0.48865(18) 0.5336(2) 0.44831(16) 0.0258(5) Uani 1 1 d . . .
H33 H 0.4860 0.4641 0.4503 0.031 Uiso 1 1 calc R . .
C34 C 0.5675(2) 0.7318(2) 0.31634(19) 0.0400(7) Uani 1 1 d . . .
H34A H 0.5805 0.6834 0.2757 0.060 Uiso 1 1 calc R . .
H34B H 0.6247 0.7677 0.3434 0.060 Uiso 1 1 calc R . .
H34C H 0.5200 0.7779 0.2852 0.060 Uiso 1 1 calc R . .
C35 C 0.32029(14) 0.68239(16) 0.92149(13) 0.0139(4) Uani 1 1 d . . .
C36 C 0.29251(14) 0.74971(16) 0.85535(13) 0.0139(4) Uani 1 1 d . . .
C37 C 0.22367(15) 0.82179(17) 0.85600(14) 0.0178(4) Uani 1 1 d . . .
H37 H 0.2090 0.8701 0.8118 0.021 Uiso 1 1 calc R . .
C38 C 0.17863(15) 0.82115(18) 0.92061(15) 0.0215(5) Uani 1 1 d . . .
H38 H 0.1322 0.8690 0.9207 0.026 Uiso 1 1 calc R . .
C39 C 0.20021(15) 0.74992(17) 0.98780(14) 0.0202(5) Uani 1 1 d . . .
C40 C 0.27364(15) 0.68214(16) 0.99015(13) 0.0167(4) Uani 1 1 d . . .
C41 C 0.29392(17) 0.61170(17) 1.05753(14) 0.0218(5) Uani 1 1 d . . .
H41 H 0.3446 0.5679 1.0620 0.026 Uiso 1 1 calc R . .
C42 C 0.24103(18) 0.60611(19) 1.11655(16) 0.0271(5) Uani 1 1 d . . .
H42 H 0.2554 0.5582 1.1611 0.033 Uiso 1 1 calc R . .
C43 C 0.16629(17) 0.67020(19) 1.11166(15) 0.0277(6) Uani 1 1 d . . .
H43 H 0.1288 0.6640 1.1514 0.033 Uiso 1 1 calc R . .
C44 C 0.14718(17) 0.74189(19) 1.04954(16) 0.0267(5) Uani 1 1 d . . .
H44 H 0.0978 0.7867 1.0479 0.032 Uiso 1 1 calc R . .
C45 C 0.39099(14) 0.60563(16) 0.91788(13) 0.0140(4) Uani 1 1 d . . .
C46 C 0.37244(14) 0.53614(15) 0.85318(12) 0.0130(4) Uani 1 1 d . . .
C47 C 0.43739(15) 0.46057(16) 0.84981(13) 0.0165(4) Uani 1 1 d . . .
H47 H 0.4234 0.4135 0.8046 0.020 Uiso 1 1 calc R . .
C48 C 0.51960(15) 0.45591(16) 0.91144(14) 0.0193(4) Uani 1 1 d . . .
H48 H 0.5617 0.4039 0.9099 0.023 Uiso 1 1 calc R . .
C49 C 0.54361(15) 0.52657(17) 0.97752(14) 0.0176(4) Uani 1 1 d . . .
C50 C 0.47976(15) 0.60389(16) 0.98016(13) 0.0162(4) Uani 1 1 d . . .
C51 C 0.50826(16) 0.67858(18) 1.04360(13) 0.0205(5) Uani 1 1 d . . .
H51 H 0.4673 0.7315 1.0458 0.025 Uiso 1 1 calc R . .
C52 C 0.59396(17) 0.67507(19) 1.10146(14) 0.0266(5) Uani 1 1 d . . .
H52 H 0.6125 0.7264 1.1424 0.032 Uiso 1 1 calc R . .
C53 C 0.65497(17) 0.5961(2) 1.10089(15) 0.0287(6) Uani 1 1 d . . .
H53 H 0.7129 0.5927 1.1433 0.034 Uiso 1 1 calc R . .
C54 C 0.63132(16) 0.52483(19) 1.04004(15) 0.0250(5) Uani 1 1 d . . .
H54 H 0.6738 0.4731 1.0391 0.030 Uiso 1 1 calc R . .
C55 C 0.50595(14) 0.79699(16) 0.81587(13) 0.0155(4) Uani 1 1 d . . .
C56 C 0.55689(15) 0.71280(17) 0.80950(15) 0.0192(4) Uani 1 1 d . . .
H56 H 0.5332 0.6652 0.7661 0.023 Uiso 1 1 calc R . .
C57 C 0.64312(16) 0.69998(18) 0.86816(15) 0.0234(5) Uani 1 1 d . . .
H57 H 0.6789 0.6434 0.8640 0.028 Uiso 1 1 calc R . .
C58 C 0.67800(15) 0.76847(19) 0.93285(14) 0.0234(5) Uani 1 1 d . . .
C59 C 0.62507(16) 0.85120(18) 0.93816(14) 0.0234(5) Uani 1 1 d . . .
H59 H 0.6480 0.8979 0.9826 0.028 Uiso 1 1 calc R . .
C60 C 0.53901(15) 0.86695(17) 0.87961(14) 0.0200(5) Uani 1 1 d . . .
H60 H 0.5037 0.9242 0.8831 0.024 Uiso 1 1 calc R . .
C61 C 0.77168(17) 0.7538(2) 0.99659(17) 0.0346(6) Uani 1 1 d . . .
H61A H 0.7909 0.6853 0.9951 0.052 Uiso 1 1 calc R . .
H61B H 0.7669 0.7702 1.0550 0.052 Uiso 1 1 calc R . .
H61C H 0.8180 0.7964 0.9810 0.052 Uiso 1 1 calc R . .
C62 C 0.12112(14) 0.47735(15) 0.78390(13) 0.0161(4) Uani 1 1 d . . .
C63 C 0.03193(15) 0.47033(17) 0.72987(14) 0.0206(5) Uani 1 1 d . . .
H63 H 0.0227 0.4590 0.6696 0.025 Uiso 1 1 calc R . .
C64 C -0.04369(16) 0.48023(17) 0.76575(16) 0.0251(5) Uani 1 1 d . . .
H64 H -0.1051 0.4754 0.7293 0.030 Uiso 1 1 calc R . .
C65 C -0.03139(17) 0.49706(18) 0.85371(17) 0.0258(5) Uani 1 1 d . . .
C66 C 0.05800(18) 0.50229(19) 0.90598(16) 0.0277(5) Uani 1 1 d . . .
H66 H 0.0673 0.5126 0.9663 0.033 Uiso 1 1 calc R . .
C67 C 0.13514(17) 0.49271(18) 0.87192(15) 0.0238(5) Uani 1 1 d . . .
H67 H 0.1965 0.4967 0.9086 0.029 Uiso 1 1 calc R . .
C68 C -0.11517(19) 0.5125(2) 0.8899(2) 0.0385(7) Uani 1 1 d . . .
H68A H -0.0946 0.5174 0.9530 0.058 Uiso 1 1 calc R . .
H68B H -0.1580 0.4570 0.8738 0.058 Uiso 1 1 calc R . .
H68C H -0.1471 0.5731 0.8661 0.058 Uiso 1 1 calc R . .
C69 C 0.3351(3) 0.3745(4) 0.3076(3) 0.0493(15) Uani 0.631(5) 1 d PD A 1
H69A H 0.3257 0.4353 0.3369 0.074 Uiso 0.631(5) 1 calc PR A 1
H69B H 0.3548 0.3904 0.2551 0.074 Uiso 0.631(5) 1 calc PR A 1
H69C H 0.3834 0.3351 0.3463 0.074 Uiso 0.631(5) 1 calc PR A 1
C70 C 0.2457(2) 0.3176(3) 0.2837(2) 0.0319(11) Uani 0.631(5) 1 d PGD A 1
C71 C 0.2235(3) 0.2495(4) 0.3398(3) 0.0406(13) Uani 0.631(5) 1 d PGD A 1
H71 H 0.2675 0.2342 0.3927 0.049 Uiso 0.631(5) 1 calc PR A 1
C72 C 0.1370(4) 0.2038(7) 0.3187(5) 0.0530(12) Uani 0.631(5) 1 d PG A 1
H72 H 0.1218 0.1572 0.3571 0.064 Uiso 0.631(5) 1 calc PR A 1
C73 C 0.0726(4) 0.2262(9) 0.2414(6) 0.0563(11) Uani 0.631(5) 1 d PG A 1
H73 H 0.0135 0.1949 0.2269 0.068 Uiso 0.631(5) 1 calc PR A 1
C74 C 0.0948(4) 0.2943(7) 0.1852(5) 0.0461(10) Uani 0.631(5) 1 d PG A 1
H74 H 0.0508 0.3097 0.1323 0.055 Uiso 0.631(5) 1 calc PR A 1
C75 C 0.1813(3) 0.3401(4) 0.2063(3) 0.0367(13) Uani 0.631(5) 1 d PGD A 1
H75 H 0.1965 0.3866 0.1679 0.044 Uiso 0.631(5) 1 calc PR A 1
C76 C 0.3189(6) 0.2546(7) 0.3846(5) 0.064(3) Uani 0.369(5) 1 d PD A 2
H76A H 0.3040 0.2130 0.4291 0.096 Uiso 0.369(5) 1 calc PR A 2
H76B H 0.3402 0.3188 0.4094 0.096 Uiso 0.369(5) 1 calc PR A 2
H76C H 0.3682 0.2237 0.3631 0.096 Uiso 0.369(5) 1 calc PR A 2
C77 C 0.2338(5) 0.2674(7) 0.3114(5) 0.0406(13) Uani 0.369(5) 1 d PGD A 2
C78 C 0.1537(7) 0.2146(12) 0.3110(8) 0.0530(12) Uani 0.369(5) 1 d PGD A 2
H78 H 0.1531 0.1707 0.3570 0.064 Uiso 0.369(5) 1 calc PR A 2
C79 C 0.0743(8) 0.2259(16) 0.2433(11) 0.0563(11) Uani 0.369(5) 1 d PG A 2
H79 H 0.0196 0.1898 0.2430 0.068 Uiso 0.369(5) 1 calc PR A 2
C80 C 0.0752(7) 0.2901(13) 0.1760(9) 0.0461(10) Uani 0.369(5) 1 d PG A 2
H80 H 0.0209 0.2978 0.1297 0.055 Uiso 0.369(5) 1 calc PR A 2
C81 C 0.1553(7) 0.3429(7) 0.1764(4) 0.0367(13) Uani 0.369(5) 1 d PG A 2
H81 H 0.1559 0.3867 0.1304 0.044 Uiso 0.369(5) 1 calc PR A 2
C82 C 0.2347(5) 0.3315(6) 0.2441(4) 0.0319(11) Uani 0.369(5) 1 d PGD A 2
H82 H 0.2894 0.3676 0.2444 0.038 Uiso 0.369(5) 1 calc PR A 2

loop_
_atom_site_aniso_label
_atom_site_aniso_U_11
_atom_site_aniso_U_22
_atom_site_aniso_U_33
_atom_site_aniso_U_23
_atom_site_aniso_U_13
_atom_site_aniso_U_12
Zr1 0.01212(9) 0.01084(9) 0.00997(8) -0.00012(8) 0.00205(6) 0.00027(8)
S1 0.0126(2) 0.0118(2) 0.0124(2) -0.00042(19) 0.00213(18) 0.00095(18)
S2 0.0135(2) 0.0140(3) 0.0147(2) -0.00066(19) 0.00429(18) 0.00164(19)
S3 0.0144(2) 0.0118(2) 0.0124(2) -0.00057(18) 0.00304(18) -0.00114(18)
S4 0.0162(2) 0.0109(2) 0.0135(2) -0.00060(18) 0.00275(18) -0.00178(19)
N1 0.0124(8) 0.0108(8) 0.0130(8) 0.0008(6) 0.0034(6) 0.0028(6)
N2 0.0132(8) 0.0130(9) 0.0108(8) 0.0005(7) 0.0035(6) 0.0017(7)
N3 0.0124(8) 0.0114(9) 0.0112(8) -0.0007(6) 0.0027(6) -0.0022(6)
N4 0.0155(9) 0.0122(9) 0.0108(8) -0.0013(7) 0.0012(7) -0.0019(7)
O1 0.0141(7) 0.0153(7) 0.0127(7) 0.0030(6) 0.0028(5) 0.0013(5)
O2 0.0180(7) 0.0129(7) 0.0183(7) -0.0027(6) 0.0034(6) 0.0018(6)
O3 0.0152(7) 0.0173(8) 0.0126(7) 0.0012(6) 0.0016(6) 0.0030(6)
O4 0.0230(8) 0.0130(8) 0.0240(8) -0.0029(6) 0.0063(6) 0.0031(6)
O5 0.0157(7) 0.0161(7) 0.0107(7) -0.0023(6) 0.0024(5) -0.0017(6)
O6 0.0201(8) 0.0125(7) 0.0197(8) -0.0004(6) 0.0021(6) -0.0015(6)
O7 0.0185(7) 0.0136(7) 0.0115(7) -0.0014(5) 0.0022(5) -0.0014(6)
O8 0.0242(8) 0.0122(8) 0.0204(8) 0.0002(6) 0.0030(6) -0.0003(6)
C1 0.0133(9) 0.0110(10) 0.0123(9) 0.0005(8) 0.0008(7) -0.0005(8)
C2 0.0128(9) 0.0133(10) 0.0127(9) 0.0036(8) 0.0017(7) 0.0011(8)
C3 0.0187(11) 0.0139(10) 0.0161(10) -0.0018(8) 0.0023(8) 0.0013(8)
C4 0.0213(11) 0.0115(10) 0.0209(11) -0.0006(8) 0.0026(8) -0.0027(8)
C5 0.0183(11) 0.0170(11) 0.0164(10) 0.0019(8) 0.0012(8) -0.0031(8)
C6 0.0152(10) 0.0176(11) 0.0130(9) 0.0008(8) 0.0011(7) -0.0011(8)
C7 0.0254(12) 0.0206(12) 0.0161(10) -0.0008(9) 0.0067(9) -0.0052(9)
C8 0.0315(13) 0.0332(14) 0.0195(11) 0.0006(10) 0.0117(10) -0.0049(10)
C9 0.0311(13) 0.0313(14) 0.0243(12) 0.0054(10) 0.0108(10) -0.0099(11)
C10 0.0268(12) 0.0193(12) 0.0239(11) 0.0033(9) 0.0042(9) -0.0086(9)
C11 0.0140(9) 0.0142(11) 0.0117(9) -0.0017(7) 0.0047(7) -0.0010(7)
C12 0.0124(10) 0.0149(11) 0.0132(9) 0.0001(8) 0.0036(8) 0.0004(8)
C13 0.0165(10) 0.0122(10) 0.0176(10) 0.0003(8) 0.0055(8) 0.0001(8)
C14 0.0176(10) 0.0137(10) 0.0194(10) -0.0026(8) 0.0058(8) -0.0021(8)
C15 0.0148(10) 0.0193(11) 0.0128(10) -0.0032(8) 0.0027(8) -0.0007(8)
C16 0.0149(9) 0.0163(11) 0.0118(8) -0.0009(9) 0.0043(7) -0.0009(9)
C17 0.0188(11) 0.0175(12) 0.0172(11) -0.0020(8) 0.0043(9) 0.0023(8)
C18 0.0205(12) 0.0252(13) 0.0181(11) 0.0009(9) 0.0003(9) 0.0020(9)
C19 0.0183(11) 0.0304(15) 0.0165(10) -0.0053(9) -0.0008(8) -0.0002(9)
C20 0.0203(11) 0.0211(12) 0.0188(11) -0.0055(9) 0.0028(9) -0.0014(9)
C21 0.0133(10) 0.0163(10) 0.0123(9) 0.0007(8) 0.0017(7) -0.0005(8)
C22 0.0206(11) 0.0152(11) 0.0203(11) -0.0008(8) 0.0034(9) 0.0031(8)
C23 0.0165(11) 0.0209(12) 0.0204(11) 0.0037(9) -0.0022(8) 0.0037(9)
C24 0.0170(9) 0.0182(11) 0.0164(9) 0.0020(9) 0.0024(7) -0.0060(9)
C25 0.0167(10) 0.0141(11) 0.0210(11) 0.0000(8) 0.0031(8) -0.0005(8)
C26 0.0141(10) 0.0144(12) 0.0190(10) 0.0013(8) 0.0026(8) 0.0018(7)
C27 0.0237(12) 0.0239(13) 0.0203(11) 0.0025(9) -0.0059(9) -0.0044(9)
C28 0.0136(10) 0.0239(13) 0.0182(11) -0.0012(9) 0.0063(8) -0.0011(9)
C29 0.0482(18) 0.0295(15) 0.0376(16) -0.0137(12) 0.0308(14) -0.0145(12)
C30 0.056(2) 0.0313(16) 0.0469(18) -0.0109(13) 0.0370(16) -0.0174(13)
C31 0.0191(12) 0.0345(14) 0.0295(13) -0.0007(11) 0.0139(10) -0.0032(10)
C32 0.0354(15) 0.0337(16) 0.0278(13) -0.0013(11) 0.0200(11) 0.0083(11)
C33 0.0285(13) 0.0230(13) 0.0296(13) 0.0021(10) 0.0145(10) 0.0067(10)
C34 0.0430(17) 0.0460(18) 0.0408(16) 0.0060(13) 0.0287(14) 0.0028(13)
C35 0.0135(10) 0.0159(10) 0.0119(9) -0.0030(8) 0.0026(7) -0.0037(8)
C36 0.0122(9) 0.0166(10) 0.0126(9) -0.0030(8) 0.0026(7) -0.0028(8)
C37 0.0174(10) 0.0186(11) 0.0169(10) -0.0038(8) 0.0035(8) -0.0001(8)
C38 0.0177(11) 0.0236(12) 0.0241(11) -0.0053(9) 0.0069(9) 0.0023(9)
C39 0.0199(11) 0.0243(12) 0.0173(10) -0.0083(9) 0.0067(8) -0.0034(9)
C40 0.0182(11) 0.0199(11) 0.0127(9) -0.0041(8) 0.0055(8) -0.0036(8)
C41 0.0295(12) 0.0202(12) 0.0175(10) -0.0031(8) 0.0092(9) -0.0043(9)
C42 0.0354(14) 0.0299(13) 0.0194(11) -0.0013(9) 0.0130(10) -0.0090(10)
C43 0.0303(13) 0.0376(16) 0.0199(11) -0.0082(10) 0.0153(10) -0.0099(10)
C44 0.0220(12) 0.0348(14) 0.0260(12) -0.0111(11) 0.0111(10) -0.0047(10)
C45 0.0162(10) 0.0159(10) 0.0099(9) 0.0030(7) 0.0032(8) -0.0012(8)
C46 0.0139(10) 0.0138(10) 0.0113(9) 0.0032(8) 0.0031(7) 0.0006(8)
C47 0.0196(10) 0.0143(10) 0.0162(10) 0.0001(8) 0.0056(8) -0.0003(8)
C48 0.0184(11) 0.0165(11) 0.0233(11) 0.0043(9) 0.0060(9) 0.0042(8)
C49 0.0163(10) 0.0206(11) 0.0154(10) 0.0063(8) 0.0031(8) 0.0004(8)
C50 0.0170(10) 0.0205(11) 0.0111(9) 0.0021(8) 0.0038(8) -0.0019(8)
C51 0.0207(11) 0.0271(12) 0.0131(10) -0.0002(9) 0.0033(8) -0.0035(9)
C52 0.0265(13) 0.0390(15) 0.0136(10) -0.0027(9) 0.0035(9) -0.0096(10)
C53 0.0191(12) 0.0454(15) 0.0174(11) 0.0060(10) -0.0031(9) -0.0033(10)
C54 0.0189(11) 0.0323(14) 0.0214(11) 0.0101(10) 0.0007(9) 0.0023(10)
C55 0.0151(10) 0.0186(11) 0.0128(9) -0.0001(8) 0.0036(8) -0.0020(8)
C56 0.0178(11) 0.0180(11) 0.0209(11) -0.0021(9) 0.0034(8) -0.0032(9)
C57 0.0172(11) 0.0267(13) 0.0256(12) 0.0011(10) 0.0040(9) 0.0027(9)
C58 0.0163(11) 0.0334(14) 0.0183(11) 0.0051(10) 0.0004(8) -0.0026(9)
C59 0.0226(12) 0.0284(13) 0.0162(10) -0.0044(9) -0.0009(9) -0.0061(9)
C60 0.0201(11) 0.0199(12) 0.0182(10) -0.0028(9) 0.0019(9) -0.0026(9)
C61 0.0208(12) 0.0498(17) 0.0278(13) 0.0063(12) -0.0035(10) -0.0004(12)
C62 0.0192(10) 0.0115(10) 0.0190(10) 0.0007(8) 0.0075(8) -0.0029(8)
C63 0.0210(11) 0.0189(11) 0.0201(11) -0.0015(9) 0.0023(8) -0.0028(9)
C64 0.0216(11) 0.0173(12) 0.0365(13) 0.0010(10) 0.0073(10) -0.0023(9)
C65 0.0270(13) 0.0173(12) 0.0376(14) -0.0005(10) 0.0165(11) -0.0016(9)
C66 0.0298(13) 0.0329(14) 0.0239(12) -0.0066(10) 0.0131(10) -0.0043(10)
C67 0.0230(12) 0.0299(13) 0.0185(11) -0.0018(10) 0.0051(9) -0.0050(10)
C68 0.0344(15) 0.0355(16) 0.0539(18) -0.0019(13) 0.0265(14) 0.0017(12)
C69 0.033(3) 0.067(4) 0.053(3) -0.024(3) 0.020(2) -0.011(2)
C70 0.035(2) 0.041(2) 0.029(3) -0.015(3) 0.023(2) -0.0047(17)
C71 0.050(2) 0.039(3) 0.039(3) -0.009(3) 0.023(2) 0.011(2)
C72 0.074(4) 0.026(3) 0.074(3) -0.0183(19) 0.046(3) -0.006(2)
C73 0.0451(19) 0.0388(19) 0.098(3) -0.040(2) 0.042(2) -0.0184(15)
C74 0.034(3) 0.045(2) 0.059(3) -0.030(2) 0.011(2) -0.003(2)
C75 0.037(4) 0.045(2) 0.029(3) -0.022(3) 0.010(3) -0.012(2)
C76 0.062(6) 0.048(6) 0.062(6) -0.033(5) -0.018(5) 0.011(5)
C77 0.050(2) 0.039(3) 0.039(3) -0.009(3) 0.023(2) 0.011(2)
C78 0.074(4) 0.026(3) 0.074(3) -0.0183(19) 0.046(3) -0.006(2)
C79 0.0451(19) 0.0388(19) 0.098(3) -0.040(2) 0.042(2) -0.0184(15)
C80 0.034(3) 0.045(2) 0.059(3) -0.030(2) 0.011(2) -0.003(2)
C81 0.037(4) 0.045(2) 0.029(3) -0.022(3) 0.010(3) -0.012(2)
C82 0.035(2) 0.041(2) 0.029(3) -0.015(3) 0.023(2) -0.0047(17)

loop_
_atom_type_symbol
_atom_type_description
_atom_type_scat_dispersion_real
_atom_type_scat_dispersion_imag
_atom_type_scat_source
C C 0.0033 0.0016 'International Tables Vol C Tables 4.2.6.8 and 6.1.1.4'
H H 0.0000 0.0000 'International Tables Vol C Tables 4.2.6.8 and 6.1.1.4'
N N 0.0061 0.0033 'International Tables Vol C Tables 4.2.6.8 and 6.1.1.4'
O O 0.0106 0.0060 'International Tables Vol C Tables 4.2.6.8 and 6.1.1.4'
S S 0.1246 0.1234 'International Tables Vol C Tables 4.2.6.8 and 6.1.1.4'
Zr Zr -2.9673 0.5597 'International Tables Vol C Tables 4.2.6.8 and 6.1.1.4'

loop_
_geom_angle_atom_site_label_1
_geom_angle_atom_site_label_2
_geom_angle_atom_site_label_3
_geom_angle
N1 Zr1 N3 98.26(6)
N1 Zr1 N2 75.98(6)
N3 Zr1 N2 150.02(6)
N1 Zr1 N4 146.39(6)
N3 Zr1 N4 74.84(6)
N2 Zr1 N4 125.57(6)
N1 Zr1 O3 130.05(6)
N3 Zr1 O3 104.64(6)
N2 Zr1 O3 62.10(6)
N4 Zr1 O3 83.01(6)
N1 Zr1 O1 61.64(6)
N3 Zr1 O1 80.79(6)
N2 Zr1 O1 119.40(6)
N4 Zr1 O1 84.75(6)
O3 Zr1 O1 164.74(5)
N1 Zr1 O7 105.59(6)
N3 Zr1 O7 130.78(6)
N2 Zr1 O7 78.44(6)
N4 Zr1 O7 61.44(6)
O3 Zr1 O7 91.99(5)
O1 Zr1 O7 74.11(5)
N1 Zr1 O5 79.53(6)
N3 Zr1 O5 60.85(5)
N2 Zr1 O5 89.21(6)
N4 Zr1 O5 121.58(6)
O3 Zr1 O5 74.25(6)
O1 Zr1 O5 120.24(5)
O7 Zr1 O5 164.80(5)
N1 Zr1 S2 105.58(5)
N3 Zr1 S2 131.68(5)
N2 Zr1 S2 32.05(4)
N4 Zr1 S2 103.04(5)
O3 Zr1 S2 30.27(4)
O1 Zr1 S2 147.52(4)
O7 Zr1 S2 82.04(4)
O5 Zr1 S2 82.79(4)
N1 Zr1 S1 31.68(4)
N3 Zr1 S1 87.72(5)
N2 Zr1 S1 100.00(4)
N4 Zr1 S1 114.74(5)
O3 Zr1 S1 160.86(4)
O1 Zr1 S1 30.03(4)
O7 Zr1 S1 90.71(4)
O5 Zr1 S1 100.22(4)
S2 Zr1 S1 132.014(16)
N1 Zr1 S4 128.44(5)
N3 Zr1 S4 103.42(5)
N2 Zr1 S4 102.93(5)
N4 Zr1 S4 31.53(4)
O3 Zr1 S4 88.41(4)
O1 Zr1 S4 76.40(4)
O7 Zr1 S4 29.95(4)
O5 Zr1 S4 151.27(4)
S2 Zr1 S4 93.748(17)
S1 Zr1 S4 103.091(16)
N1 Zr1 S3 86.96(5)
N3 Zr1 S3 31.27(4)
N2 Zr1 S3 118.85(5)
N4 Zr1 S3 100.37(5)
O3 Zr1 S3 90.33(4)
O1 Zr1 S3 100.83(4)
O7 Zr1 S3 161.18(4)
O5 Zr1 S3 29.65(3)
S2 Zr1 S3 108.467(16)
S1 Zr1 S3 93.192(16)
S4 Zr1 S3 131.570(16)
O2 S1 O1 116.90(9)
O2 S1 N1 117.29(9)
O1 S1 N1 97.10(8)
O2 S1 C21 108.65(10)
O1 S1 C21 108.89(9)
N1 S1 C21 107.16(9)
O2 S1 Zr1 130.50(7)
O1 S1 Zr1 51.01(6)
N1 S1 Zr1 46.23(6)
C21 S1 Zr1 120.73(7)
O4 S2 O3 114.85(9)
O4 S2 N2 118.42(10)
O3 S2 N2 97.52(9)
O4 S2 C28 107.67(10)
O3 S2 C28 112.43(10)
N2 S2 C28 105.51(10)
O4 S2 Zr1 127.77(7)
O3 S2 Zr1 50.04(6)
N2 S2 Zr1 47.88(6)
C28 S2 Zr1 124.45(8)
O6 S3 O5 117.16(9)
O6 S3 N3 116.76(9)
O5 S3 N3 97.26(9)
O6 S3 C55 108.09(10)
O5 S3 C55 108.49(9)
N3 S3 C55 108.40(9)
O6 S3 Zr1 130.17(7)
O5 S3 Zr1 51.10(6)
N3 S3 Zr1 46.31(6)
C55 S3 Zr1 121.65(7)
O8 S4 O7 116.55(9)
O8 S4 N4 117.24(10)
O7 S4 N4 99.09(9)
O8 S4 C62 108.24(10)
O7 S4 C62 106.89(9)
N4 S4 C62 108.03(10)
O8 S4 Zr1 136.57(7)
O7 S4 Zr1 50.90(6)
N4 S4 Zr1 48.27(6)
C62 S4 Zr1 115.18(7)
C2 N1 S1 126.25(14)
C2 N1 Zr1 130.49(13)
S1 N1 Zr1 102.09(8)
C12 N2 S2 123.86(14)
C12 N2 Zr1 132.47(13)
S2 N2 Zr1 100.07(8)
C36 N3 S3 126.48(14)
C36 N3 Zr1 130.20(13)
S3 N3 Zr1 102.43(8)
C46 N4 S4 126.76(15)
C46 N4 Zr1 125.75(13)
S4 N4 Zr1 100.19(8)
S1 O1 Zr1 98.96(7)
S2 O3 Zr1 99.70(7)
S3 O5 Zr1 99.25(7)
S4 O7 Zr1 99.15(7)
C2 C1 C6 118.23(19)
C2 C1 C11 121.58(18)
C6 C1 C11 120.19(18)
C1 C2 C3 121.54(19)
C1 C2 N1 119.52(18)
C3 C2 N1 118.63(18)
C4 C3 C2 120.2(2)
C4 C3 H3 119.9
C2 C3 H3 119.9
C3 C4 C5 121.0(2)
C3 C4 H4 119.5
C5 C4 H4 119.5
C10 C5 C4 121.7(2)
C10 C5 C6 119.5(2)
C4 C5 C6 118.70(19)
C7 C6 C5 117.85(19)
C7 C6 C1 122.1(2)
C5 C6 C1 119.99(19)
C8 C7 C6 120.9(2)
C8 C7 H7 119.5
C6 C7 H7 119.5
C7 C8 C9 120.5(2)
C7 C8 H8 119.8
C9 C8 H8 119.8
C10 C9 C8 120.4(2)
C10 C9 H9 119.8
C8 C9 H9 119.8
C9 C10 C5 120.9(2)
C9 C10 H10 119.6
C5 C10 H10 119.6
C12 C11 C16 117.96(18)
C12 C11 C1 122.33(18)
C16 C11 C1 119.69(18)
C11 C12 C13 121.45(18)
C11 C12 N2 119.22(18)
C13 C12 N2 119.12(18)
C14 C13 C12 120.67(19)
C14 C13 H13 119.7
C12 C13 H13 119.7
C13 C14 C15 120.6(2)
C13 C14 H14 119.7
C15 C14 H14 119.7
C20 C15 C14 121.6(2)
C20 C15 C16 119.5(2)
C14 C15 C16 118.90(19)
C17 C16 C15 117.62(18)
C17 C16 C11 122.2(2)
C15 C16 C11 120.18(19)
C18 C17 C16 121.4(2)
C18 C17 H17 119.3
C16 C17 H17 119.3
C17 C18 C19 120.1(2)
C17 C18 H18 120.0
C19 C18 H18 120.0
C20 C19 C18 120.1(2)
C20 C19 H19 120.0
C18 C19 H19 120.0
C19 C20 C15 121.2(2)
C19 C20 H20 119.4
C15 C20 H20 119.4
C26 C21 C22 121.77(19)
C26 C21 S1 118.79(16)
C22 C21 S1 119.06(17)
C21 C22 C23 118.6(2)
C21 C22 H22 120.7
C23 C22 H22 120.7
C24 C23 C22 121.2(2)
C24 C23 H23 119.4
C22 C23 H23 119.4
C23 C24 C25 118.56(19)
C23 C24 C27 120.9(2)
C25 C24 C27 120.5(2)
C26 C25 C24 121.2(2)
C26 C25 H25 119.4
C24 C25 H25 119.4
C25 C26 C21 118.69(19)
C25 C26 H26 120.7
C21 C26 H26 120.7
C24 C27 H27A 109.5
C24 C27 H27B 109.5
H27A C27 H27B 109.5
C24 C27 H27C 109.5
H27A C27 H27C 109.5
H27B C27 H27C 109.5
C33 C28 C29 120.0(2)
C33 C28 S2 119.70(19)
C29 C28 S2 119.09(19)
C30 C29 C28 119.7(3)
C30 C29 H29 120.1
C28 C29 H29 120.1
C29 C30 C31 120.9(3)
C29 C30 H30 119.5
C31 C30 H30 119.5
C32 C31 C30 118.8(2)
C32 C31 C34 121.7(2)
C30 C31 C34 119.4(3)
C31 C32 C33 121.1(2)
C31 C32 H32 119.5
C33 C32 H32 119.5
C28 C33 C32 119.4(2)
C28 C33 H33 120.3
C32 C33 H33 120.3
C31 C34 H34A 109.5
C31 C34 H34B 109.5
H34A C34 H34B 109.5
C31 C34 H34C 109.5
H34A C34 H34C 109.5
H34B C34 H34C 109.5
C36 C35 C40 118.52(19)
C36 C35 C45 120.77(18)
C40 C35 C45 120.47(19)
C35 C36 C37 121.96(19)
C35 C36 N3 119.26(18)
C37 C36 N3 118.37(18)
C38 C37 C36 119.5(2)
C38 C37 H37 120.2
C36 C37 H37 120.2
C37 C38 C39 121.0(2)
C37 C38 H38 119.5
C39 C38 H38 119.5
C44 C39 C40 119.4(2)
C44 C39 C38 121.4(2)
C40 C39 C38 119.16(19)
C41 C40 C39 118.25(19)
C41 C40 C35 122.1(2)
C39 C40 C35 119.5(2)
C42 C41 C40 120.8(2)
C42 C41 H41 119.6
C40 C41 H41 119.6
C41 C42 C43 120.7(2)
C41 C42 H42 119.6
C43 C42 H42 119.6
C44 C43 C42 120.1(2)
C44 C43 H43 120.0
C42 C43 H43 120.0
C43 C44 C39 120.8(2)
C43 C44 H44 119.6
C39 C44 H44 119.6
C46 C45 C50 118.78(19)
C46 C45 C35 120.25(18)
C50 C45 C35 120.96(18)
C45 C46 C47 121.34(19)
C45 C46 N4 119.36(18)
C47 C46 N4 118.92(18)
C48 C47 C46 119.9(2)
C48 C47 H47 120.1
C46 C47 H47 120.1
C47 C48 C49 121.3(2)
C47 C48 H48 119.3
C49 C48 H48 119.3
C48 C49 C54 121.7(2)
C48 C49 C50 119.12(19)
C54 C49 C50 119.1(2)
C51 C50 C49 118.17(19)
C51 C50 C45 122.4(2)
C49 C50 C45 119.41(19)
C52 C51 C50 120.8(2)
C52 C51 H51 119.6
C50 C51 H51 119.6
C51 C52 C53 120.7(2)
C51 C52 H52 119.7
C53 C52 H52 119.7
C54 C53 C52 120.3(2)
C54 C53 H53 119.9
C52 C53 H53 119.9
C53 C54 C49 120.9(2)
C53 C54 H54 119.5
C49 C54 H54 119.5
C60 C55 C56 121.5(2)
C60 C55 S3 118.06(17)
C56 C55 S3 120.19(16)
C57 C56 C55 118.5(2)
C57 C56 H56 120.7
C55 C56 H56 120.7
C56 C57 C58 121.3(2)
C56 C57 H57 119.3
C58 C57 H57 119.3
C59 C58 C57 118.8(2)
C59 C58 C61 120.2(2)
C57 C58 C61 121.0(2)
C58 C59 C60 121.3(2)
C58 C59 H59 119.4
C60 C59 H59 119.4
C55 C60 C59 118.5(2)
C55 C60 H60 120.7
C59 C60 H60 120.7
C58 C61 H61A 109.5
C58 C61 H61B 109.5
H61A C61 H61B 109.5
C58 C61 H61C 109.5
H61A C61 H61C 109.5
H61B C61 H61C 109.5
C67 C62 C63 121.0(2)
C67 C62 S4 118.16(17)
C63 C62 S4 120.82(16)
C62 C63 C64 118.6(2)
C62 C63 H63 120.7
C64 C63 H63 120.7
C65 C64 C63 121.5(2)
C65 C64 H64 119.3
C63 C64 H64 119.3
C66 C65 C64 118.6(2)
C66 C65 C68 121.3(2)
C64 C65 C68 120.1(2)
C65 C66 C67 121.2(2)
C65 C66 H66 119.4
C67 C66 H66 119.4
C62 C67 C66 119.1(2)
C62 C67 H67 120.5
C66 C67 H67 120.5
C65 C68 H68A 109.5
C65 C68 H68B 109.5
H68A C68 H68B 109.5
C65 C68 H68C 109.5
H68A C68 H68C 109.5
H68B C68 H68C 109.5
C71 C70 C75 120.0
C71 C70 C69 121.5(3)
C75 C70 C69 118.4(3)
C70 C71 C72 120.0
C70 C71 H71 120.0
C72 C71 H71 120.0
C73 C72 C71 120.0
C73 C72 H72 120.0
C71 C72 H72 120.0
C74 C73 C72 120.0
C74 C73 H73 120.0
C72 C73 H73 120.0
C73 C74 C75 120.0
C73 C74 H74 120.0
C75 C74 H74 120.0
C74 C75 C70 120.0
C74 C75 H75 120.0
C70 C75 H75 120.0
C77 C76 H76A 109.5
C77 C76 H76B 109.5
H76A C76 H76B 109.5
C77 C76 H76C 109.5
H76A C76 H76C 109.5
H76B C76 H76C 109.5
C78 C77 C82 120.0
C78 C77 C76 119.6(4)
C82 C77 C76 120.4(4)
C79 C78 C77 120.0
C79 C78 H78 120.0
C77 C78 H78 120.0
C80 C79 C78 120.0
C80 C79 H79 120.0
C78 C79 H79 120.0
C79 C80 C81 120.0
C79 C80 H80 120.0
C81 C80 H80 120.0
C82 C81 C80 120.0
C82 C81 H81 120.0
C80 C81 H81 120.0
C81 C82 C77 120.0
C81 C82 H82 120.0
C77 C82 H82 120.0

loop_
_geom_bond_atom_site_label_1
_geom_bond_atom_site_label_2
_geom_bond_distance
Zr1 N1 2.1707(16)
Zr1 N3 2.1951(17)
Zr1 N2 2.2067(16)
Zr1 N4 2.2376(17)
Zr1 O3 2.2776(15)
Zr1 O1 2.3129(14)
Zr1 O7 2.3196(15)
Zr1 O5 2.3377(15)
Zr1 S2 2.9292(6)
Zr1 S1 2.9394(6)
Zr1 S4 2.9509(6)
Zr1 S3 2.9649(6)
S1 O2 1.4311(15)
S1 O1 1.4892(14)
S1 N1 1.5788(17)
S1 C21 1.755(2)
S2 O4 1.4339(16)
S2 O3 1.4978(15)
S2 N2 1.5786(17)
S2 C28 1.758(2)
S3 O6 1.4331(16)
S3 O5 1.4862(15)
S3 N3 1.5758(17)
S3 C55 1.758(2)
S4 O8 1.4354(16)
S4 O7 1.4923(15)
S4 N4 1.5681(18)
S4 C62 1.769(2)
N1 C2 1.426(3)
N2 C12 1.427(2)
N3 C36 1.427(3)
N4 C46 1.426(2)
C1 C2 1.385(3)
C1 C6 1.437(3)
C1 C11 1.490(3)
C2 C3 1.419(3)
C3 C4 1.365(3)
C3 H3 0.9500
C4 C5 1.419(3)
C4 H4 0.9500
C5 C10 1.416(3)
C5 C6 1.429(3)
C6 C7 1.419(3)
C7 C8 1.378(3)
C7 H7 0.9500
C8 C9 1.403(4)
C8 H8 0.9500
C9 C10 1.360(4)
C9 H9 0.9500
C10 H10 0.9500
C11 C12 1.387(3)
C11 C16 1.440(3)
C12 C13 1.416(3)
C13 C14 1.362(3)
C13 H13 0.9500
C14 C15 1.420(3)
C14 H14 0.9500
C15 C20 1.413(3)
C15 C16 1.424(3)
C16 C17 1.420(3)
C17 C18 1.374(3)
C17 H17 0.9500
C18 C19 1.408(3)
C18 H18 0.9500
C19 C20 1.360(3)
C19 H19 0.9500
C20 H20 0.9500
C21 C26 1.386(3)
C21 C22 1.389(3)
C22 C23 1.393(3)
C22 H22 0.9500
C23 C24 1.389(3)
C23 H23 0.9500
C24 C25 1.404(3)
C24 C27 1.498(3)
C25 C26 1.386(3)
C25 H25 0.9500
C26 H26 0.9500
C27 H27A 0.9800
C27 H27B 0.9800
C27 H27C 0.9800
C28 C33 1.380(3)
C28 C29 1.390(3)
C29 C30 1.378(4)
C29 H29 0.9500
C30 C31 1.389(4)
C30 H30 0.9500
C31 C32 1.377(4)
C31 C34 1.501(4)
C32 C33 1.392(3)
C32 H32 0.9500
C33 H33 0.9500
C34 H34A 0.9800
C34 H34B 0.9800
C34 H34C 0.9800
C35 C36 1.382(3)
C35 C40 1.440(3)
C35 C45 1.495(3)
C36 C37 1.421(3)
C37 C38 1.367(3)
C37 H37 0.9500
C38 C39 1.424(3)
C38 H38 0.9500
C39 C44 1.416(3)
C39 C40 1.423(3)
C40 C41 1.418(3)
C41 C42 1.375(3)
C41 H41 0.9500
C42 C43 1.399(4)
C42 H42 0.9500
C43 C44 1.372(4)
C43 H43 0.9500
C44 H44 0.9500
C45 C46 1.379(3)
C45 C50 1.435(3)
C46 C47 1.422(3)
C47 C48 1.360(3)
C47 H47 0.9500
C48 C49 1.408(3)
C48 H48 0.9500
C49 C54 1.425(3)
C49 C50 1.426(3)
C50 C51 1.424(3)
C51 C52 1.369(3)
C51 H51 0.9500
C52 C53 1.410(4)
C52 H52 0.9500
C53 C54 1.357(4)
C53 H53 0.9500
C54 H54 0.9500
C55 C60 1.391(3)
C55 C56 1.394(3)
C56 C57 1.391(3)
C56 H56 0.9500
C57 C58 1.392(3)
C57 H57 0.9500
C58 C59 1.391(3)
C58 C61 1.513(3)
C59 C60 1.394(3)
C59 H59 0.9500
C60 H60 0.9500
C61 H61A 0.9800
C61 H61B 0.9800
C61 H61C 0.9800
C62 C67 1.385(3)
C62 C63 1.387(3)
C63 C64 1.392(3)
C63 H63 0.9500
C64 C65 1.391(4)
C64 H64 0.9500
C65 C66 1.378(4)
C65 C68 1.514(3)
C66 C67 1.394(3)
C66 H66 0.9500
C67 H67 0.9500
C68 H68A 0.9800
C68 H68B 0.9800
C68 H68C 0.9800
C69 C70 1.501(4)
C69 H69A 0.9800
C69 H69B 0.9800
C69 H69C 0.9800
C70 C71 1.3900
C70 C75 1.3900
C71 C72 1.3900
C71 H71 0.9500
C72 C73 1.3900
C72 H72 0.9500
C73 C74 1.3900
C73 H73 0.9500
C74 C75 1.3900
C74 H74 0.9500
C75 H75 0.9500
C76 C77 1.496(6)
C76 H76A 0.9800
C76 H76B 0.9800
C76 H76C 0.9800
C77 C78 1.3900
C77 C82 1.3900
C78 C79 1.3900
C78 H78 0.9500
C79 C80 1.3900
C79 H79 0.9500
C80 C81 1.3900
C80 H80 0.9500
C81 C82 1.3900
C81 H81 0.9500
C82 H82 0.9500

loop_
_geom_torsion_atom_site_label_1
_geom_torsion_atom_site_label_2
_geom_torsion_atom_site_label_3
_geom_torsion_atom_site_label_4
_geom_torsion
N1 Zr1 S1 O2 -90.96(12)
N3 Zr1 S1 O2 18.81(10)
N2 Zr1 S1 O2 -132.03(9)
N4 Zr1 S1 O2 90.96(10)
O3 Zr1 S1 O2 -112.26(14)
O1 Zr1 S1 O2 94.25(11)
O7 Zr1 S1 O2 149.59(9)
O5 Zr1 S1 O2 -41.02(9)
S2 Zr1 S1 O2 -130.50(8)
S4 Zr1 S1 O2 122.06(9)
S3 Zr1 S1 O2 -11.99(9)
N1 Zr1 S1 O1 174.79(12)
N3 Zr1 S1 O1 -75.45(9)
N2 Zr1 S1 O1 133.72(9)
N4 Zr1 S1 O1 -3.29(9)
O3 Zr1 S1 O1 153.49(14)
O7 Zr1 S1 O1 55.34(8)
O5 Zr1 S1 O1 -135.27(8)
S2 Zr1 S1 O1 135.25(7)
S4 Zr1 S1 O1 27.80(7)
S3 Zr1 S1 O1 -106.24(7)
N3 Zr1 S1 N1 109.76(10)
N2 Zr1 S1 N1 -41.07(10)
N4 Zr1 S1 N1 -178.08(10)
O3 Zr1 S1 N1 -21.30(15)
O1 Zr1 S1 N1 -174.79(12)
O7 Zr1 S1 N1 -119.45(9)
O5 Zr1 S1 N1 49.94(9)
S2 Zr1 S1 N1 -39.54(9)
S4 Zr1 S1 N1 -146.99(9)
S3 Zr1 S1 N1 78.97(9)
N1 Zr1 S1 C21 84.60(12)
N3 Zr1 S1 C21 -165.63(9)
N2 Zr1 S1 C21 43.53(9)
N4 Zr1 S1 C21 -93.47(10)
O3 Zr1 S1 C21 63.30(15)
O1 Zr1 S1 C21 -90.19(11)
O7 Zr1 S1 C21 -34.85(9)
O5 Zr1 S1 C21 134.54(9)
S2 Zr1 S1 C21 45.06(9)
S4 Zr1 S1 C21 -62.38(8)
S3 Zr1 S1 C21 163.57(8)
N1 Zr1 S2 O4 -119.53(10)
N3 Zr1 S2 O4 123.86(10)
N2 Zr1 S2 O4 -96.37(12)
N4 Zr1 S2 O4 42.67(10)
O3 Zr1 S2 O4 92.53(12)
O1 Zr1 S2 O4 -58.22(11)
O7 Zr1 S2 O4 -15.47(9)
O5 Zr1 S2 O4 163.50(9)
S1 Zr1 S2 O4 -99.22(9)
S4 Zr1 S2 O4 12.16(9)
S3 Zr1 S2 O4 148.46(9)
N1 Zr1 S2 O3 147.94(9)
N3 Zr1 S2 O3 31.33(10)
N2 Zr1 S2 O3 171.09(12)
N4 Zr1 S2 O3 -49.87(9)
O1 Zr1 S2 O3 -150.76(10)
O7 Zr1 S2 O3 -108.01(8)
O5 Zr1 S2 O3 70.96(9)
S1 Zr1 S2 O3 168.25(8)
S4 Zr1 S2 O3 -80.37(8)
S3 Zr1 S2 O3 55.93(8)
N1 Zr1 S2 N2 -23.15(10)
N3 Zr1 S2 N2 -139.77(10)
N4 Zr1 S2 N2 139.04(10)
O3 Zr1 S2 N2 -171.09(12)
O1 Zr1 S2 N2 38.15(11)
O7 Zr1 S2 N2 80.90(9)
O5 Zr1 S2 N2 -100.13(9)
S1 Zr1 S2 N2 -2.84(9)
S4 Zr1 S2 N2 108.54(9)
S3 Zr1 S2 N2 -115.17(9)
N1 Zr1 S2 C28 56.29(10)
N3 Zr1 S2 C28 -60.32(11)
N2 Zr1 S2 C28 79.44(13)
N4 Zr1 S2 C28 -141.52(10)
O3 Zr1 S2 C28 -91.65(12)
O1 Zr1 S2 C28 117.60(11)
O7 Zr1 S2 C28 160.34(10)
O5 Zr1 S2 C28 -20.68(10)
S1 Zr1 S2 C28 76.60(10)
S4 Zr1 S2 C28 -172.02(9)
S3 Zr1 S2 C28 -35.72(10)
N1 Zr1 S3 O6 20.89(10)
N3 Zr1 S3 O6 -90.48(12)
N2 Zr1 S3 O6 93.06(10)
N4 Zr1 S3 O6 -126.05(10)
O3 Zr1 S3 O6 150.99(10)
O1 Zr1 S3 O6 -39.47(10)
O7 Zr1 S3 O6 -111.85(14)
O5 Zr1 S3 O6 94.96(12)
S2 Zr1 S3 O6 126.32(9)
S1 Zr1 S3 O6 -10.18(9)
S4 Zr1 S3 O6 -120.84(9)
N1 Zr1 S3 O5 -74.07(9)
N3 Zr1 S3 O5 174.56(12)
N2 Zr1 S3 O5 -1.90(9)
N4 Zr1 S3 O5 138.99(9)
O3 Zr1 S3 O5 56.03(9)
O1 Zr1 S3 O5 -134.43(8)
O7 Zr1 S3 O5 153.19(13)
S2 Zr1 S3 O5 31.35(8)
S1 Zr1 S3 O5 -105.15(7)
S4 Zr1 S3 O5 144.20(7)
N1 Zr1 S3 N3 111.37(10)
N2 Zr1 S3 N3 -176.45(10)
N4 Zr1 S3 N3 -35.57(9)
O3 Zr1 S3 N3 -118.53(9)
O1 Zr1 S3 N3 51.01(9)
O7 Zr1 S3 N3 -21.37(15)
O5 Zr1 S3 N3 -174.56(12)
S2 Zr1 S3 N3 -143.20(9)
S1 Zr1 S3 N3 80.30(9)
S4 Zr1 S3 N3 -30.35(9)
N1 Zr1 S3 C55 -162.99(9)
N3 Zr1 S3 C55 85.63(12)
N2 Zr1 S3 C55 -90.82(9)
N4 Zr1 S3 C55 50.06(9)
O3 Zr1 S3 C55 -32.89(9)
O1 Zr1 S3 C55 136.64(9)
O7 Zr1 S3 C55 64.26(14)
O5 Zr1 S3 C55 -88.92(11)
S2 Zr1 S3 C55 -57.57(8)
S1 Zr1 S3 C55 165.93(8)
S4 Zr1 S3 C55 55.28(8)
N1 Zr1 S4 O8 135.18(11)
N3 Zr1 S4 O8 -112.62(11)
N2 Zr1 S4 O8 52.94(11)
N4 Zr1 S4 O8 -87.13(13)
O3 Zr1 S4 O8 -7.94(10)
O1 Zr1 S4 O8 170.50(10)
O7 Zr1 S4 O8 88.82(12)
O5 Zr1 S4 O8 -59.96(13)
S2 Zr1 S4 O8 21.87(10)
S1 Zr1 S4 O8 156.61(10)
S3 Zr1 S4 O8 -96.97(10)
N1 Zr1 S4 O7 46.36(9)
N3 Zr1 S4 O7 158.56(9)
N2 Zr1 S4 O7 -35.87(9)
N4 Zr1 S4 O7 -175.95(12)
O3 Zr1 S4 O7 -96.76(8)
O1 Zr1 S4 O7 81.68(8)
O5 Zr1 S4 O7 -148.78(10)
S2 Zr1 S4 O7 -66.95(8)
S1 Zr1 S4 O7 67.79(8)
S3 Zr1 S4 O7 174.21(7)
N1 Zr1 S4 N4 -137.69(10)
N3 Zr1 S4 N4 -25.49(9)
N2 Zr1 S4 N4 140.08(10)
O3 Zr1 S4 N4 79.19(9)
O1 Zr1 S4 N4 -102.37(9)
O7 Zr1 S4 N4 175.95(12)
O5 Zr1 S4 N4 27.17(12)
S2 Zr1 S4 N4 109.00(9)
S1 Zr1 S4 N4 -116.26(9)
S3 Zr1 S4 N4 -9.84(9)
N1 Zr1 S4 C62 -45.45(10)
N3 Zr1 S4 C62 66.75(9)
N2 Zr1 S4 C62 -127.69(9)
N4 Zr1 S4 C62 92.24(12)
O3 Zr1 S4 C62 171.43(9)
O1 Zr1 S4 C62 -10.13(9)
O7 Zr1 S4 C62 -91.81(11)
O5 Zr1 S4 C62 119.40(11)
S2 Zr1 S4 C62 -158.76(8)
S1 Zr1 S4 C62 -24.02(8)
S3 Zr1 S4 C62 82.40(8)
O2 S1 N1 C2 -47.5(2)
O1 S1 N1 C2 -172.74(17)
C21 S1 N1 C2 74.94(18)
Zr1 S1 N1 C2 -168.7(2)
O2 S1 N1 Zr1 121.19(9)
O1 S1 N1 Zr1 -4.08(9)
C21 S1 N1 Zr1 -116.40(9)
N3 Zr1 N1 C2 96.13(17)
N2 Zr1 N1 C2 -53.86(17)
N4 Zr1 N1 C2 171.12(15)
O3 Zr1 N1 C2 -21.0(2)
O1 Zr1 N1 C2 170.93(19)
O7 Zr1 N1 C2 -127.35(17)
O5 Zr1 N1 C2 37.96(17)
S2 Zr1 N1 C2 -41.44(18)
S1 Zr1 N1 C2 168.0(2)
S4 Zr1 N1 C2 -149.38(15)
S3 Zr1 N1 C2 66.89(17)
N3 Zr1 N1 S1 -71.84(9)
N2 Zr1 N1 S1 138.17(10)
N4 Zr1 N1 S1 3.15(17)
O3 Zr1 N1 S1 171.05(6)
O1 Zr1 N1 S1 2.96(7)
O7 Zr1 N1 S1 64.68(9)
O5 Zr1 N1 S1 -130.01(9)
S2 Zr1 N1 S1 150.59(7)
S4 Zr1 N1 S1 42.65(10)
S3 Zr1 N1 S1 -101.08(8)
O4 S2 N2 C12 -44.2(2)
O3 S2 N2 C12 -167.77(16)
C28 S2 N2 C12 76.38(18)
Zr1 S2 N2 C12 -160.9(2)
O4 S2 N2 Zr1 116.72(9)
O3 S2 N2 Zr1 -6.88(9)
C28 S2 N2 Zr1 -122.72(9)
N1 Zr1 N2 C12 -44.59(17)
N3 Zr1 N2 C12 -126.74(18)
N4 Zr1 N2 C12 106.66(18)
O3 Zr1 N2 C12 163.5(2)
O1 Zr1 N2 C12 0.8(2)
O7 Zr1 N2 C12 64.91(18)
O5 Zr1 N2 C12 -124.00(18)
S2 Zr1 N2 C12 158.4(2)
S1 Zr1 N2 C12 -23.76(18)
S4 Zr1 N2 C12 82.29(18)
S3 Zr1 N2 C12 -123.06(17)
N1 Zr1 N2 S2 157.02(9)
N3 Zr1 N2 S2 74.87(15)
N4 Zr1 N2 S2 -51.73(11)
O3 Zr1 N2 S2 5.07(7)
O1 Zr1 N2 S2 -157.61(7)
O7 Zr1 N2 S2 -93.47(8)
O5 Zr1 N2 S2 77.62(8)
S1 Zr1 N2 S2 177.86(7)
S4 Zr1 N2 S2 -76.10(8)
S3 Zr1 N2 S2 78.56(8)
O6 S3 N3 C36 -48.9(2)
O5 S3 N3 C36 -174.31(17)
C55 S3 N3 C36 73.40(19)
Zr1 S3 N3 C36 -170.0(2)
O6 S3 N3 Zr1 121.16(9)
O5 S3 N3 Zr1 -4.27(9)
C55 S3 N3 Zr1 -116.55(9)
N1 Zr1 N3 C36 99.52(17)
N2 Zr1 N3 C36 175.74(15)
N4 Zr1 N3 C36 -46.84(17)
O3 Zr1 N3 C36 -125.25(17)
O1 Zr1 N3 C36 40.17(17)
O7 Zr1 N3 C36 -19.4(2)
O5 Zr1 N3 C36 172.59(19)
S2 Zr1 N3 C36 -140.96(15)
S1 Zr1 N3 C36 69.56(17)
S4 Zr1 N3 C36 -33.36(18)
S3 Zr1 N3 C36 169.5(2)
N1 Zr1 N3 S3 -69.99(9)
N2 Zr1 N3 S3 6.22(17)
N4 Zr1 N3 S3 143.64(9)
O3 Zr1 N3 S3 65.24(9)
O1 Zr1 N3 S3 -129.34(9)
O7 Zr1 N3 S3 171.07(6)
O5 Zr1 N3 S3 3.08(7)
S2 Zr1 N3 S3 49.53(11)
S1 Zr1 N3 S3 -99.96(8)
S4 Zr1 N3 S3 157.13(7)
O8 S4 N4 C46 -21.6(2)
O7 S4 N4 C46 -147.91(17)
C62 S4 N4 C46 100.90(18)
Zr1 S4 N4 C46 -151.1(2)
O8 S4 N4 Zr1 129.45(9)
O7 S4 N4 Zr1 3.18(9)
C62 S4 N4 Zr1 -108.01(9)
N1 Zr1 N4 C46 -136.23(15)
N3 Zr1 N4 C46 -54.20(16)
N2 Zr1 N4 C46 101.24(16)
O3 Zr1 N4 C46 53.08(16)
O1 Zr1 N4 C46 -136.06(16)
O7 Zr1 N4 C46 149.19(18)
O5 Zr1 N4 C46 -13.57(18)
S2 Zr1 N4 C46 75.92(16)
S1 Zr1 N4 C46 -134.41(15)
S4 Zr1 N4 C46 151.5(2)
S3 Zr1 N4 C46 -35.97(16)
N1 Zr1 N4 S4 72.27(14)
N3 Zr1 N4 S4 154.30(9)
N2 Zr1 N4 S4 -50.26(11)
O3 Zr1 N4 S4 -98.42(8)
O1 Zr1 N4 S4 72.45(8)
O7 Zr1 N4 S4 -2.30(7)
O5 Zr1 N4 S4 -165.07(6)
S2 Zr1 N4 S4 -75.57(8)
S1 Zr1 N4 S4 74.10(8)
S3 Zr1 N4 S4 172.53(7)
O2 S1 O1 Zr1 -121.76(8)
N1 S1 O1 Zr1 3.79(8)
C21 S1 O1 Zr1 114.70(9)
N1 Zr1 O1 S1 -3.11(7)
N3 Zr1 O1 S1 101.54(8)
N2 Zr1 O1 S1 -54.78(9)
N4 Zr1 O1 S1 177.00(8)
O3 Zr1 O1 S1 -146.21(16)
O7 Zr1 O1 S1 -121.23(8)
O5 Zr1 O1 S1 53.28(9)
S2 Zr1 O1 S1 -76.88(10)
S4 Zr1 O1 S1 -152.13(7)
S3 Zr1 O1 S1 77.42(7)
O4 S2 O3 Zr1 -119.52(9)
N2 S2 O3 Zr1 6.65(9)
C28 S2 O3 Zr1 116.91(10)
N1 Zr1 O3 S2 -41.91(11)
N3 Zr1 O3 S2 -156.34(7)
N2 Zr1 O3 S2 -5.33(7)
N4 Zr1 O3 S2 131.37(8)
O1 Zr1 O3 S2 94.4(2)
O7 Zr1 O3 S2 70.46(8)
O5 Zr1 O3 S2 -102.98(8)
S1 Zr1 O3 S2 -27.48(17)
S4 Zr1 O3 S2 100.20(7)
S3 Zr1 O3 S2 -128.22(7)
O6 S3 O5 Zr1 -121.17(8)
N3 S3 O5 Zr1 3.96(8)
C55 S3 O5 Zr1 116.18(9)
N1 Zr1 O5 S3 102.45(8)
N3 Zr1 O5 S3 -3.23(7)
N2 Zr1 O5 S3 178.34(8)
N4 Zr1 O5 S3 -49.26(10)
O3 Zr1 O5 S3 -120.50(8)
O1 Zr1 O5 S3 54.27(9)
O7 Zr1 O5 S3 -146.29(16)
S2 Zr1 O5 S3 -150.17(7)
S1 Zr1 O5 S3 78.32(7)
S4 Zr1 O5 S3 -65.54(11)
O8 S4 O7 Zr1 -129.80(8)
N4 S4 O7 Zr1 -3.06(9)
C62 S4 O7 Zr1 109.04(9)
N1 Zr1 O7 S4 -143.95(7)
N3 Zr1 O7 S4 -28.00(11)
N2 Zr1 O7 S4 144.34(8)
N4 Zr1 O7 S4 2.41(7)
O3 Zr1 O7 S4 83.35(7)
O1 Zr1 O7 S4 -90.26(8)
O5 Zr1 O7 S4 108.12(18)
S2 Zr1 O7 S4 112.01(7)
S1 Zr1 O7 S4 -115.60(7)
S3 Zr1 O7 S4 -13.54(17)
C6 C1 C2 C3 6.5(3)
C11 C1 C2 C3 -173.07(18)
C6 C1 C2 N1 -166.99(18)
C11 C1 C2 N1 13.4(3)
S1 N1 C2 C1 -118.96(19)
Zr1 N1 C2 C1 75.7(2)
S1 N1 C2 C3 67.3(2)
Zr1 N1 C2 C3 -98.0(2)
C1 C2 C3 C4 -2.0(3)
N1 C2 C3 C4 171.59(19)
C2 C3 C4 C5 -3.8(3)
C3 C4 C5 C10 -172.9(2)
C3 C4 C5 C6 4.8(3)
C10 C5 C6 C7 0.1(3)
C4 C5 C6 C7 -177.6(2)
C10 C5 C6 C1 177.7(2)
C4 C5 C6 C1 0.0(3)
C2 C1 C6 C7 172.0(2)
C11 C1 C6 C7 -8.4(3)
C2 C1 C6 C5 -5.4(3)
C11 C1 C6 C5 174.15(18)
C5 C6 C7 C8 0.3(3)
C1 C6 C7 C8 -177.2(2)
C6 C7 C8 C9 -0.1(4)
C7 C8 C9 C10 -0.6(4)
C8 C9 C10 C5 1.0(4)
C4 C5 C10 C9 176.9(2)
C6 C5 C10 C9 -0.8(3)
C2 C1 C11 C12 -63.1(3)
C6 C1 C11 C12 117.4(2)
C2 C1 C11 C16 115.0(2)
C6 C1 C11 C16 -64.5(3)
C16 C11 C12 C13 3.7(3)
C1 C11 C12 C13 -178.18(19)
C16 C11 C12 N2 -170.98(17)
C1 C11 C12 N2 7.2(3)
S2 N2 C12 C11 -132.14(18)
Zr1 N2 C12 C11 73.8(2)
S2 N2 C12 C13 53.1(2)
Zr1 N2 C12 C13 -101.0(2)
C11 C12 C13 C14 0.2(3)
N2 C12 C13 C14 174.88(18)
C12 C13 C14 C15 -3.0(3)
C13 C14 C15 C20 -176.4(2)
C13 C14 C15 C16 1.8(3)
C20 C15 C16 C17 2.6(3)
C14 C15 C16 C17 -175.6(2)
C20 C15 C16 C11 -179.63(19)
C14 C15 C16 C11 2.2(3)
C12 C11 C16 C17 172.88(19)
C1 C11 C16 C17 -5.3(3)
C12 C11 C16 C15 -4.8(3)
C1 C11 C16 C15 176.99(18)
C15 C16 C17 C18 -1.4(3)
C11 C16 C17 C18 -179.1(2)
C16 C17 C18 C19 -0.9(4)
C17 C18 C19 C20 2.1(3)
C18 C19 C20 C15 -0.9(3)
C14 C15 C20 C19 176.7(2)
C16 C15 C20 C19 -1.5(3)
O2 S1 C21 C26 -168.88(16)
O1 S1 C21 C26 -40.55(19)
N1 S1 C21 C26 63.48(19)
Zr1 S1 C21 C26 14.7(2)
O2 S1 C21 C22 18.1(2)
O1 S1 C21 C22 146.48(17)
N1 S1 C21 C22 -109.49(18)
Zr1 S1 C21 C22 -158.29(15)
C26 C21 C22 C23 0.2(3)
S1 C21 C22 C23 172.92(17)
C21 C22 C23 C24 -0.7(3)
C22 C23 C24 C25 0.9(3)
C22 C23 C24 C27 -178.1(2)
C23 C24 C25 C26 -0.7(3)
C27 C24 C25 C26 178.4(2)
C24 C25 C26 C21 0.2(3)
C22 C21 C26 C25 0.1(3)
S1 C21 C26 C25 -172.71(16)
O4 S2 C28 C33 5.9(2)
O3 S2 C28 C33 133.4(2)
N2 S2 C28 C33 -121.5(2)
Zr1 S2 C28 C33 -170.67(16)
O4 S2 C28 C29 173.5(2)
O3 S2 C28 C29 -59.0(3)
N2 S2 C28 C29 46.1(3)
Zr1 S2 C28 C29 -3.1(3)
C33 C28 C29 C30 1.7(5)
S2 C28 C29 C30 -165.8(2)
C28 C29 C30 C31 -0.4(5)
C29 C30 C31 C32 -0.9(5)
C29 C30 C31 C34 175.3(3)
C30 C31 C32 C33 0.9(5)
C34 C31 C32 C33 -175.2(3)
C29 C28 C33 C32 -1.7(4)
S2 C28 C33 C32 165.8(2)
C31 C32 C33 C28 0.4(4)
C40 C35 C36 C37 3.8(3)
C45 C35 C36 C37 178.30(19)
C40 C35 C36 N3 -168.75(18)
C45 C35 C36 N3 5.7(3)
S3 N3 C36 C35 -113.3(2)
Zr1 N3 C36 C35 79.4(2)
S3 N3 C36 C37 73.8(2)
Zr1 N3 C36 C37 -93.4(2)
C35 C36 C37 C38 -4.5(3)
N3 C36 C37 C38 168.14(19)
C36 C37 C38 C39 0.6(3)
C37 C38 C39 C44 -173.0(2)
C37 C38 C39 C40 3.7(3)
C44 C39 C40 C41 -3.1(3)
C38 C39 C40 C41 -179.9(2)
C44 C39 C40 C35 172.5(2)
C38 C39 C40 C35 -4.3(3)
C36 C35 C40 C41 176.0(2)
C45 C35 C40 C41 1.6(3)
C36 C35 C40 C39 0.6(3)
C45 C35 C40 C39 -173.90(19)
C39 C40 C41 C42 3.1(3)
C35 C40 C41 C42 -172.4(2)
C40 C41 C42 C43 -0.3(4)
C41 C42 C43 C44 -2.4(4)
C42 C43 C44 C39 2.3(4)
C40 C39 C44 C43 0.5(3)
C38 C39 C44 C43 177.2(2)
C36 C35 C45 C46 -62.9(3)
C40 C35 C45 C46 111.5(2)
C36 C35 C45 C50 115.8(2)
C40 C35 C45 C50 -69.8(3)
C50 C45 C46 C47 3.2(3)
C35 C45 C46 C47 -178.08(19)
C50 C45 C46 N4 -169.70(18)
C35 C45 C46 N4 9.0(3)
S4 N4 C46 C45 -135.06(18)
Zr1 N4 C46 C45 80.8(2)
S4 N4 C46 C47 51.9(3)
Zr1 N4 C46 C47 -92.2(2)
C45 C46 C47 C48 0.1(3)
N4 C46 C47 C48 173.07(19)
C46 C47 C48 C49 -2.1(3)
C47 C48 C49 C54 -177.1(2)
C47 C48 C49 C50 0.7(3)
C48 C49 C50 C51 -175.42(19)
C54 C49 C50 C51 2.4(3)
C48 C49 C50 C45 2.7(3)
C54 C49 C50 C45 -179.46(19)
C46 C45 C50 C51 173.4(2)
C35 C45 C50 C51 -5.3(3)
C46 C45 C50 C49 -4.6(3)
C35 C45 C50 C49 176.71(19)
C49 C50 C51 C52 -1.2(3)
C45 C50 C51 C52 -179.3(2)
C50 C51 C52 C53 -1.6(3)
C51 C52 C53 C54 3.3(4)
C52 C53 C54 C49 -2.1(4)
C48 C49 C54 C53 177.0(2)
C50 C49 C54 C53 -0.8(3)
O6 S3 C55 C60 24.7(2)
O5 S3 C55 C60 152.70(17)
N3 S3 C55 C60 -102.73(18)
Zr1 S3 C55 C60 -152.17(14)
O6 S3 C55 C56 -160.43(17)
O5 S3 C55 C56 -32.4(2)
N3 S3 C55 C56 72.14(19)
Zr1 S3 C55 C56 22.7(2)
C60 C55 C56 C57 -0.7(3)
S3 C55 C56 C57 -175.38(17)
C55 C56 C57 C58 0.9(3)
C56 C57 C58 C59 -0.2(4)
C56 C57 C58 C61 179.8(2)
C57 C58 C59 C60 -0.8(3)
C61 C58 C59 C60 179.3(2)
C56 C55 C60 C59 -0.2(3)
S3 C55 C60 C59 174.57(17)
C58 C59 C60 C55 1.0(3)
O8 S4 C62 C67 82.0(2)
O7 S4 C62 C67 -151.70(18)
N4 S4 C62 C67 -45.9(2)
Zr1 S4 C62 C67 -97.54(18)
O8 S4 C62 C63 -96.42(19)
O7 S4 C62 C63 29.9(2)
N4 S4 C62 C63 135.69(18)
Zr1 S4 C62 C63 84.04(18)
C67 C62 C63 C64 0.8(3)
S4 C62 C63 C64 179.14(17)
C62 C63 C64 C65 0.2(3)
C63 C64 C65 C66 -1.1(4)
C63 C64 C65 C68 176.9(2)
C64 C65 C66 C67 1.1(4)
C68 C65 C66 C67 -176.9(2)
C63 C62 C67 C66 -0.7(4)
S4 C62 C67 C66 -179.16(19)
C65 C66 C67 C62 -0.2(4)
C75 C70 C71 C72 0.0
C69 C70 C71 C72 174.9(6)
C70 C71 C72 C73 0.0
C71 C72 C73 C74 0.0
C72 C73 C74 C75 0.0
C73 C74 C75 C70 0.0
C71 C70 C75 C74 0.0
C69 C70 C75 C74 -175.0(6)
C82 C77 C78 C79 0.0
C76 C77 C78 C79 -180.0(9)
C77 C78 C79 C80 0.0
C78 C79 C80 C81 0.0
C79 C80 C81 C82 0.0
C80 C81 C82 C77 0.0
C78 C77 C82 C81 0.0
C76 C77 C82 C81 180.0(9)
